data_4501774
loop_
_publ_author_name
'Du, Miao'
'Wang, Qian'
'Li, Cheng-Peng'
'Zhao, Xiao-Jun'
'Ribas, Joan'

_publ_section_title
;
 Coordination Assemblies of CoII/CuII/ZnII/CdIIwith
 2,5-Bipyridyl-1,3,4-Oxadiazole and Dicyanamide Anion: Structural
 Diversification and Properties
;
_journal_issue 7
_journal_name_full 'Crystal Growth &amp; Design'
_journal_page_first 3285
_journal_paper_doi 10.1021/cg100465u
_journal_volume 10
_journal_year 2010
_chemical_formula_sum 'C18 H11 Cu N11 O'
_chemical_formula_weight 460.93
_chemical_name_systematic
; 
 ? 
;
_space_group_IT_number 2
_symmetry_cell_setting triclinic
_symmetry_space_group_name_Hall '-P 1'
_symmetry_space_group_name_H-M 'P -1'
_atom_sites_solution_hydrogens geom
_atom_sites_solution_primary direct
_atom_sites_solution_secondary difmap
_audit_creation_method SHELXL-97
_cell_angle_alpha 77.69(2)
_cell_angle_beta 86.92(2)
_cell_angle_gamma 70.11(3)
_cell_formula_units_Z 2
_cell_length_a 7.322(2)
_cell_length_b 9.786(7)
_cell_length_c 14.750(2)
_cell_measurement_reflns_used 685
_cell_measurement_temperature 296(2)
_cell_measurement_theta_max 19.25
_cell_measurement_theta_min 2.41
_cell_volume 970.8(8)
_computing_cell_refinement 'Bruker APEX II'
_computing_data_collection 'Bruker APEX II'
_computing_data_reduction 'Bruker SAINT'
_computing_molecular_graphics 'Bruker SHELXTL'
_computing_publication_material 'Bruker SHELXTL'
_computing_structure_refinement 'SHELXL-97 (Sheldrick, 1997)'
_computing_structure_solution 'SHELXS-97 (Sheldrick, 1990)'
_diffrn_ambient_temperature 296(2)
_diffrn_measured_fraction_theta_full 0.985
_diffrn_measured_fraction_theta_max 0.985
_diffrn_measurement_device_type 'APEX II CCD area detector'
_diffrn_measurement_method 'phi and omega scans'
_diffrn_radiation_monochromator graphite
_diffrn_radiation_source 'fine-focus sealed tube'
_diffrn_radiation_type MoK\a
_diffrn_radiation_wavelength 0.71073
_diffrn_reflns_av_R_equivalents 0.0535
_diffrn_reflns_av_sigmaI/netI 0.1352
_diffrn_reflns_limit_h_max 8
_diffrn_reflns_limit_h_min -8
_diffrn_reflns_limit_k_max 11
_diffrn_reflns_limit_k_min -10
_diffrn_reflns_limit_l_max 17
_diffrn_reflns_limit_l_min -16
_diffrn_reflns_number 5573
_diffrn_reflns_theta_full 25.01
_diffrn_reflns_theta_max 25.01
_diffrn_reflns_theta_min 2.41
_exptl_absorpt_coefficient_mu 1.162
_exptl_absorpt_correction_T_max 1.000000
_exptl_absorpt_correction_T_min 0.658823
_exptl_absorpt_correction_type multi-scan
_exptl_absorpt_process_details SADABS
_exptl_crystal_colour Blue
_exptl_crystal_density_diffrn 1.577
_exptl_crystal_density_meas ?
_exptl_crystal_density_method 'not measured'
_exptl_crystal_description Lamellar
_exptl_crystal_F_000 466
_exptl_crystal_size_max 0.12
_exptl_crystal_size_mid 0.11
_exptl_crystal_size_min 0.04
_refine_diff_density_max 0.372
_refine_diff_density_min -0.423
_refine_diff_density_rms 0.080
_refine_ls_extinction_method none
_refine_ls_goodness_of_fit_ref 0.960
_refine_ls_hydrogen_treatment constr
_refine_ls_matrix_type full
_refine_ls_number_parameters 281
_refine_ls_number_reflns 3371
_refine_ls_number_restraints 0
_refine_ls_restrained_S_all 0.960
_refine_ls_R_factor_all 0.1125
_refine_ls_R_factor_gt 0.0512
_refine_ls_shift/su_max 0.001
_refine_ls_shift/su_mean 0.000
_refine_ls_structure_factor_coef Fsqd
_refine_ls_weighting_details 'calc w=1/[\s^2^(Fo^2^)+(0.0206P)^2^+0.0000P] where P=(Fo^2^+2Fc^2^)/3'
_refine_ls_weighting_scheme calc
_refine_ls_wR_factor_gt 0.0738
_refine_ls_wR_factor_ref 0.0830
_reflns_number_gt 1738
_reflns_number_total 3371
_reflns_threshold_expression >2sigma(I)
_cod_data_source_file cg100465u_si_002.cif
_cod_data_source_block 2
_cod_depositor_comments
;
The following automatic conversions were performed:

'_symmetry_cell_setting' value 'Triclinic' changed to 'triclinic'
according to /home/saulius/struct/CIF-dictionaries/cif_core.dic
dictionary named 'cif_core.dic' version 2.4.2 from
2011-04-26.

'_exptl_absorpt_correction_type' value 'Multi-Scan'
changed to 'multi-scan' according to
/home/saulius/struct/CIF-dictionaries/cif_core.dic dictionary named
'cif_core.dic' version 2.4.2 from 2011-04-26.

Automatic conversion script
Id: cif_fix_values 1715 2011-07-08 13:25:40Z adriana 

The following automatic conversions were performed:

'_exptl_crystal_density_meas' value 'None' was changed to '?' - the
value is perceived as not measured.

Automatic conversion script
Id: cif_fix_values 3008 2015-01-20 13:52:24Z robertas 
;
_cod_original_sg_symbol_H-M P-1
_cod_database_code 4501774

loop_
_symmetry_equiv_pos_as_xyz
'x, y, z'
'-x, -y, -z'

loop_
_atom_site_label
_atom_site_type_symbol
_atom_site_fract_x
_atom_site_fract_y
_atom_site_fract_z
_atom_site_U_iso_or_equiv
_atom_site_adp_type
_atom_site_occupancy
_atom_site_symmetry_multiplicity
_atom_site_calc_flag
_atom_site_refinement_flags
Cu1 Cu 0.30607(9) 0.09916(7) 0.74025(4) 0.0392(2) Uani 1 1 d .
O1 O 0.3827(4) 0.3977(3) 0.39781(19) 0.0372(8) Uani 1 1 d .
N1 N 0.6318(5) 0.1250(4) 0.2119(3) 0.0338(10) Uani 1 1 d .
N2 N 0.3640(5) 0.6066(4) 0.2982(2) 0.0422(11) Uani 1 1 d .
N3 N 0.2802(5) 0.6412(4) 0.3827(3) 0.0397(10) Uani 1 1 d .
N4 N 0.2282(5) 0.3139(4) 0.6728(3) 0.0349(10) Uani 1 1 d .
N5 N 1.1507(6) 0.0604(5) 0.5958(3) 0.0631(14) Uani 1 1 d .
N6 N 0.9020(6) -0.0495(5) 0.6533(3) 0.0721(15) Uani 1 1 d .
N7 N 0.5580(6) 0.0546(4) 0.6803(3) 0.0513(12) Uani 1 1 d .
N8 N 0.0611(5) 0.1386(4) 0.8081(3) 0.0450(12) Uani 1 1 d .
N9 N -0.2251(6) 0.1625(5) 0.9049(3) 0.0492(12) Uani 1 1 d .
N10 N -0.5392(6) 0.1455(5) 0.8685(3) 0.0636(14) Uani 1 1 d .
C1 C 0.5532(6) 0.2178(5) 0.2696(3) 0.0359(12) Uani 1 1 d .
H1 H 0.5231 0.1779 0.3292 0.043 Uiso 1 1 calc R
C2 C 0.6731(6) 0.1856(6) 0.1275(3) 0.0413(13) Uani 1 1 d .
H2 H 0.7269 0.1233 0.0863 0.050 Uiso 1 1 calc R
C3 C 0.6411(7) 0.3348(5) 0.0975(3) 0.0463(14) Uani 1 1 d .
H3 H 0.6736 0.3712 0.0375 0.056 Uiso 1 1 calc R
C4 C 0.5610(6) 0.4301(5) 0.1563(3) 0.0437(13) Uani 1 1 d .
H4 H 0.5383 0.5316 0.1379 0.052 Uiso 1 1 calc R
C5 C 0.5150(6) 0.3676(5) 0.2456(3) 0.0326(12) Uani 1 1 d .
C6 C 0.4196(6) 0.4651(5) 0.3113(3) 0.0322(12) Uani 1 1 d .
C7 C 0.2941(6) 0.5169(5) 0.4378(3) 0.0321(12) Uani 1 1 d .
C8 C 0.2319(6) 0.4897(5) 0.5335(3) 0.0292(11) Uani 1 1 d .
C9 C 0.1304(6) 0.6051(5) 0.5750(3) 0.0409(13) Uani 1 1 d .
H9 H 0.0974 0.7029 0.5423 0.049 Uiso 1 1 calc R
C10 C 0.0784(6) 0.5736(5) 0.6658(3) 0.0451(13) Uani 1 1 d .
H10 H 0.0092 0.6498 0.6955 0.054 Uiso 1 1 calc R
C11 C 0.1302(6) 0.4267(5) 0.7126(3) 0.0399(13) Uani 1 1 d .
H11 H 0.0951 0.4062 0.7743 0.048 Uiso 1 1 calc R
C12 C 0.2780(6) 0.3461(5) 0.5843(3) 0.0335(12) Uani 1 1 d .
H12 H 0.3467 0.2683 0.5557 0.040 Uiso 1 1 calc R
C13 C 1.0270(8) 0.0160(6) 0.6197(4) 0.0473(15) Uani 1 1 d .
C14 C 0.7187(8) 0.0151(5) 0.6654(3) 0.0423(14) Uani 1 1 d .
C15 C -0.0780(7) 0.1478(5) 0.8495(3) 0.0359(13) Uani 1 1 d .
C16 C -0.3905(8) 0.1533(6) 0.8802(3) 0.0435(14) Uani 1 1 d .
N11 N 0.1174(8) 0.4581(7) 0.1082(4) 0.105(2) Uani 1 1 d .
C17 C 0.1359(9) 0.3518(8) 0.0850(4) 0.071(2) Uani 1 1 d .
C18 C 0.1622(8) 0.2198(7) 0.0512(5) 0.108(2) Uani 1 1 d .
H18A H 0.1009 0.2460 -0.0089 0.163 Uiso 1 1 calc R
H18B H 0.1049 0.1572 0.0933 0.163 Uiso 1 1 calc R
H18C H 0.2985 0.1677 0.0467 0.163 Uiso 1 1 calc R

loop_
_atom_site_aniso_label
_atom_site_aniso_U_11
_atom_site_aniso_U_22
_atom_site_aniso_U_33
_atom_site_aniso_U_23
_atom_site_aniso_U_13
_atom_site_aniso_U_12
Cu1 0.0350(4) 0.0374(4) 0.0442(4) -0.0104(3) 0.0125(3) -0.0114(3)
O1 0.047(2) 0.034(2) 0.031(2) -0.0070(17) 0.0074(16) -0.0141(17)
N1 0.033(2) 0.032(3) 0.039(3) -0.010(2) 0.012(2) -0.014(2)
N2 0.055(3) 0.036(3) 0.035(3) -0.010(2) 0.010(2) -0.013(2)
N3 0.049(3) 0.029(2) 0.036(3) -0.006(2) 0.007(2) -0.008(2)
N4 0.037(2) 0.031(3) 0.038(3) -0.009(2) 0.013(2) -0.014(2)
N5 0.046(3) 0.062(4) 0.080(4) -0.011(3) 0.006(3) -0.019(3)
N6 0.036(3) 0.045(3) 0.128(4) -0.018(3) 0.020(3) -0.008(3)
N7 0.035(3) 0.049(3) 0.066(3) -0.012(2) 0.012(2) -0.010(2)
N8 0.033(3) 0.050(3) 0.054(3) -0.013(2) 0.011(2) -0.016(2)
N9 0.041(3) 0.078(3) 0.036(3) -0.021(2) 0.013(2) -0.026(3)
N10 0.047(3) 0.079(4) 0.059(3) 0.002(3) -0.002(3) -0.024(3)
C1 0.040(3) 0.039(3) 0.027(3) -0.002(3) 0.002(2) -0.014(3)
C2 0.037(3) 0.046(4) 0.036(3) -0.008(3) 0.009(3) -0.010(3)
C3 0.054(3) 0.035(3) 0.036(3) 0.002(3) 0.006(3) -0.004(3)
C4 0.050(3) 0.040(3) 0.040(3) -0.005(3) 0.009(3) -0.016(3)
C5 0.034(3) 0.031(3) 0.032(3) -0.002(2) 0.001(2) -0.012(2)
C6 0.031(3) 0.036(3) 0.029(3) -0.004(3) 0.001(2) -0.012(3)
C7 0.030(3) 0.028(3) 0.037(3) -0.011(3) 0.003(2) -0.006(2)
C8 0.031(3) 0.024(3) 0.036(3) -0.009(2) 0.001(2) -0.012(2)
C9 0.043(3) 0.035(3) 0.040(3) -0.003(3) 0.005(3) -0.012(3)
C10 0.038(3) 0.040(4) 0.051(4) -0.015(3) 0.012(3) -0.003(3)
C11 0.047(3) 0.040(3) 0.031(3) -0.008(3) 0.002(2) -0.012(3)
C12 0.030(3) 0.038(3) 0.036(3) -0.013(3) 0.007(2) -0.013(2)
C13 0.043(4) 0.052(4) 0.047(4) -0.022(3) 0.002(3) -0.009(3)
C14 0.043(4) 0.029(3) 0.053(4) -0.009(3) 0.004(3) -0.009(3)
C15 0.042(4) 0.035(3) 0.036(3) -0.011(3) 0.001(3) -0.018(3)
C16 0.045(4) 0.047(4) 0.034(3) -0.008(3) 0.010(3) -0.012(3)
N11 0.090(4) 0.132(6) 0.099(5) -0.064(5) -0.003(3) -0.018(4)
C17 0.048(4) 0.089(6) 0.067(5) -0.024(4) 0.002(3) -0.007(4)
C18 0.075(5) 0.085(6) 0.169(7) -0.050(5) 0.025(5) -0.021(4)

loop_
_atom_type_symbol
_atom_type_description
_atom_type_scat_dispersion_real
_atom_type_scat_dispersion_imag
_atom_type_scat_source
C C 0.0033 0.0016 'International Tables Vol C Tables 4.2.6.8 and 6.1.1.4'
H H 0.0000 0.0000 'International Tables Vol C Tables 4.2.6.8 and 6.1.1.4'
N N 0.0061 0.0033 'International Tables Vol C Tables 4.2.6.8 and 6.1.1.4'
O O 0.0106 0.0060 'International Tables Vol C Tables 4.2.6.8 and 6.1.1.4'
Cu Cu 0.3201 1.2651 'International Tables Vol C Tables 4.2.6.8 and 6.1.1.4'

loop_
_geom_angle_atom_site_label_1
_geom_angle_atom_site_label_2
_geom_angle_atom_site_label_3
_geom_angle
_geom_angle_site_symmetry_1
_geom_angle_site_symmetry_3
N7 Cu1 N8 176.42(18) . .
N7 Cu1 N4 90.85(16) . .
N8 Cu1 N4 91.28(16) . .
N7 Cu1 N1 88.25(16) . 2_656
N8 Cu1 N1 90.15(15) . 2_656
N4 Cu1 N1 169.97(16) . 2_656
N7 Cu1 N10 87.51(19) . 1_655
N8 Cu1 N10 89.52(19) . 1_655
N4 Cu1 N10 92.55(18) . 1_655
N1 Cu1 N10 97.39(17) 2_656 1_655
C6 O1 C7 101.8(4) . .
C2 N1 C1 116.7(4) . .
C2 N1 Cu1 124.0(3) . 2_656
C1 N1 Cu1 119.2(3) . 2_656
C6 N2 N3 105.3(4) . .
C7 N3 N2 106.6(4) . .
C11 N4 C12 117.7(4) . .
C11 N4 Cu1 123.0(3) . .
C12 N4 Cu1 119.3(3) . .
C14 N6 C13 126.4(5) . .
C14 N7 Cu1 164.6(4) . .
C15 N8 Cu1 173.7(4) . .
C15 N9 C16 121.9(4) . .
C16 N10 Cu1 134.5(4) . 1_455
N1 C1 C5 123.6(4) . .
N1 C1 H1 118.2 . .
C5 C1 H1 118.2 . .
N1 C2 C3 123.9(5) . .
N1 C2 H2 118.1 . .
C3 C2 H2 118.1 . .
C4 C3 C2 119.7(5) . .
C4 C3 H3 120.2 . .
C2 C3 H3 120.2 . .
C3 C4 C5 117.1(5) . .
C3 C4 H4 121.5 . .
C5 C4 H4 121.5 . .
C1 C5 C4 119.2(4) . .
C1 C5 C6 120.9(4) . .
C4 C5 C6 119.9(4) . .
N2 C6 O1 113.9(4) . .
N2 C6 C5 128.9(4) . .
O1 C6 C5 117.2(4) . .
N3 C7 O1 112.5(4) . .
N3 C7 C8 129.0(4) . .
O1 C7 C8 118.5(4) . .
C9 C8 C12 119.0(4) . .
C9 C8 C7 121.0(4) . .
C12 C8 C7 120.0(4) . .
C8 C9 C10 118.7(5) . .
C8 C9 H9 120.7 . .
C10 C9 H9 120.7 . .
C9 C10 C11 119.3(4) . .
C9 C10 H10 120.4 . .
C11 C10 H10 120.4 . .
N4 C11 C10 122.5(4) . .
N4 C11 H11 118.8 . .
C10 C11 H11 118.8 . .
N4 C12 C8 122.9(4) . .
N4 C12 H12 118.5 . .
C8 C12 H12 118.5 . .
N5 C13 N6 172.7(6) . .
N7 C14 N6 171.6(5) . .
N8 C15 N9 172.5(5) . .
N10 C16 N9 172.7(6) . .
N11 C17 C18 177.3(8) . .
C17 C18 H18A 109.5 . .
C17 C18 H18B 109.5 . .
H18A C18 H18B 109.5 . .
C17 C18 H18C 109.5 . .
H18A C18 H18C 109.5 . .
H18B C18 H18C 109.5 . .

loop_
_geom_bond_atom_site_label_1
_geom_bond_atom_site_label_2
_geom_bond_distance
_geom_bond_site_symmetry_2
Cu1 N7 1.953(5) .
Cu1 N8 1.967(5) .
Cu1 N4 2.021(5) .
Cu1 N1 2.053(5) 2_656
Cu1 N10 2.453(5) 1_655
O1 C6 1.365(5) .
O1 C7 1.366(5) .
N1 C2 1.326(5) .
N1 C1 1.342(5) .
N1 Cu1 2.053(5) 2_656
N2 C6 1.277(5) .
N2 N3 1.415(5) .
N3 C7 1.286(5) .
N4 C11 1.331(5) .
N4 C12 1.337(5) .
N5 C13 1.141(6) .
N6 C14 1.295(6) .
N6 C13 1.307(6) .
N7 C14 1.132(6) .
N8 C15 1.146(5) .
N9 C15 1.303(5) .
N9 C16 1.320(6) .
N10 C16 1.141(6) .
N10 Cu1 2.453(5) 1_455
C1 C5 1.365(6) .
C1 H1 0.9300 .
C2 C3 1.374(6) .
C2 H2 0.9300 .
C3 C4 1.373(6) .
C3 H3 0.9300 .
C4 C5 1.404(6) .
C4 H4 0.9300 .
C5 C6 1.485(6) .
C7 C8 1.457(6) .
C8 C9 1.371(6) .
C8 C12 1.380(6) .
C9 C10 1.371(6) .
C9 H9 0.9300 .
C10 C11 1.386(6) .
C10 H10 0.9300 .
C11 H11 0.9300 .
C12 H12 0.9300 .
N11 C17 1.127(7) .
C17 C18 1.431(8) .
C18 H18A 0.9600 .
C18 H18B 0.9600 .
C18 H18C 0.9600 .

loop_
_geom_torsion_atom_site_label_1
_geom_torsion_atom_site_label_2
_geom_torsion_atom_site_label_3
_geom_torsion_atom_site_label_4
_geom_torsion
_geom_torsion_site_symmetry_1
C6 N2 N3 C7 0.0(5) .
N7 Cu1 N4 C11 -140.2(4) .
N8 Cu1 N4 C11 36.9(4) .
N1 Cu1 N4 C11 135.1(8) 2_656
N10 Cu1 N4 C11 -52.7(4) 1_655
N7 Cu1 N4 C12 39.1(3) .
N8 Cu1 N4 C12 -143.8(3) .
N1 Cu1 N4 C12 -45.6(10) 2_656
N10 Cu1 N4 C12 126.7(3) 1_655
N4 Cu1 N7 C14 129.7(16) .
N1 Cu1 N7 C14 -60.3(16) 2_656
N10 Cu1 N7 C14 37.2(16) 1_655
C2 N1 C1 C5 0.1(6) .
Cu1 N1 C1 C5 176.9(3) 2_656
C1 N1 C2 C3 0.4(7) .
Cu1 N1 C2 C3 -176.3(4) 2_656
N1 C2 C3 C4 -0.3(8) .
C2 C3 C4 C5 -0.3(7) .
N1 C1 C5 C4 -0.7(7) .
N1 C1 C5 C6 177.3(4) .
C3 C4 C5 C1 0.7(6) .
C3 C4 C5 C6 -177.2(4) .
N3 N2 C6 O1 -0.3(5) .
N3 N2 C6 C5 179.0(4) .
C7 O1 C6 N2 0.5(5) .
C7 O1 C6 C5 -178.9(4) .
C1 C5 C6 N2 -175.6(4) .
C4 C5 C6 N2 2.3(7) .
C1 C5 C6 O1 3.7(6) .
C4 C5 C6 O1 -178.4(4) .
N2 N3 C7 O1 0.3(5) .
N2 N3 C7 C8 179.4(4) .
C6 O1 C7 N3 -0.5(5) .
C6 O1 C7 C8 -179.6(4) .
N3 C7 C8 C9 5.5(7) .
O1 C7 C8 C9 -175.5(4) .
N3 C7 C8 C12 -173.4(5) .
O1 C7 C8 C12 5.7(6) .
C12 C8 C9 C10 0.1(6) .
C7 C8 C9 C10 -178.8(4) .
C8 C9 C10 C11 0.2(7) .
C12 N4 C11 C10 0.3(6) .
Cu1 N4 C11 C10 179.7(3) .
C9 C10 C11 N4 -0.4(7) .
C11 N4 C12 C8 -0.1(6) .
Cu1 N4 C12 C8 -179.5(3) .
C9 C8 C12 N4 -0.1(7) .
C7 C8 C12 N4 178.8(4) .
